data_2207042
loop_
_publ_author_name
'Hu, Wei-Bing'
'Liu, Hong-Xia'
'Tian, Da-Ting'
'Liu, Cheng-Mei'
'Liu, Zu-Li'

_publ_section_title
;
 9,9-Bis(methoxycarbonylethyl)fluorene
;
_journal_coeditor_code OB6587
_journal_issue 10
_journal_name_full 'Acta Crystallographica Section E'
_journal_page_first o3346
_journal_page_last o3348
_journal_paper_doi 10.1107/S1600536805029351
_journal_volume 61
_journal_year 2005
_chemical_formula_iupac 'C21 H22 O4'
_chemical_formula_moiety 'C21 H22 O4'
_chemical_formula_sum 'C21 H22 O4'
_chemical_formula_weight 338.39
_chemical_name_systematic
;
9,9-bis(methoxycarbonylethyl)fluorene
;
_space_group_IT_number 14
_symmetry_cell_setting monoclinic
_symmetry_space_group_name_Hall '-P 2ybc'
_symmetry_space_group_name_H-M 'P 1 21/c 1'
_atom_sites_solution_hydrogens geom
_atom_sites_solution_primary direct
_atom_sites_solution_secondary difmap
_audit_creation_method SHELXL-97
_cell_angle_alpha 90.00
_cell_angle_beta 102.390(3)
_cell_angle_gamma 90.00
_cell_formula_units_Z 4
_cell_length_a 12.0711(18)
_cell_length_b 10.0544(15)
_cell_length_c 15.751(2)
_cell_measurement_reflns_used 2480
_cell_measurement_temperature 292(2)
_cell_measurement_theta_max 21.88
_cell_measurement_theta_min 2.42
_cell_volume 1867.1(5)
_computing_cell_refinement 'SAINT-Plus (Bruker, 2001)'
_computing_data_collection 'SMART (Bruker, 2001)'
_computing_data_reduction SAINT-Plus
_computing_molecular_graphics 'SHELXTL (Sheldrick, 2001)'
_computing_publication_material SHELXTL
_computing_structure_refinement 'SHELXL97 (Sheldrick, 1997)'
_computing_structure_solution 'SHELXS97 (Sheldrick, 1997)'
_diffrn_ambient_temperature 292(2)
_diffrn_measured_fraction_theta_full 0.997
_diffrn_measured_fraction_theta_max 0.997
_diffrn_measurement_device_type 'Bruker SMART CCD area-detector'
_diffrn_measurement_method '\f and \w'
_diffrn_radiation_monochromator graphite
_diffrn_radiation_source 'fine-focus sealed tube'
_diffrn_radiation_type 'Mo K\a'
_diffrn_radiation_wavelength 0.71073
_diffrn_reflns_av_R_equivalents 0.0246
_diffrn_reflns_av_sigmaI/netI 0.0290
_diffrn_reflns_limit_h_max 14
_diffrn_reflns_limit_h_min -13
_diffrn_reflns_limit_k_max 11
_diffrn_reflns_limit_k_min -11
_diffrn_reflns_limit_l_max 18
_diffrn_reflns_limit_l_min -13
_diffrn_reflns_number 9112
_diffrn_reflns_theta_full 25.00
_diffrn_reflns_theta_max 25.00
_diffrn_reflns_theta_min 2.42
_diffrn_standards_decay_% 0
_diffrn_standards_interval_count 0
_diffrn_standards_interval_time 0
_diffrn_standards_number 0
_exptl_absorpt_coefficient_mu 0.083
_exptl_absorpt_correction_type none
_exptl_crystal_colour colorless
_exptl_crystal_density_diffrn 1.204
_exptl_crystal_density_method 'not measured'
_exptl_crystal_description block
_exptl_crystal_F_000 720
_exptl_crystal_size_max 0.30
_exptl_crystal_size_mid 0.24
_exptl_crystal_size_min 0.20
_refine_diff_density_max 0.305
_refine_diff_density_min -0.187
_refine_ls_extinction_method none
_refine_ls_goodness_of_fit_ref 1.047
_refine_ls_hydrogen_treatment constr
_refine_ls_matrix_type full
_refine_ls_number_parameters 228
_refine_ls_number_reflns 3274
_refine_ls_number_restraints 0
_refine_ls_restrained_S_all 1.047
_refine_ls_R_factor_all 0.0844
_refine_ls_R_factor_gt 0.0600
_refine_ls_shift/su_max 0.000
_refine_ls_shift/su_mean 0.000
_refine_ls_structure_factor_coef Fsqd
_refine_ls_weighting_details 'calc w = 1/[\s^2^(Fo^2^)+(0.0862P)^2^+0.4752P] where P = (Fo^2^+2Fc^2^)/3'
_refine_ls_weighting_scheme calc
_refine_ls_wR_factor_gt 0.1672
_refine_ls_wR_factor_ref 0.1873
_reflns_number_gt 2243
_reflns_number_total 3274
_reflns_threshold_expression I>2\s(I)
_cod_data_source_file ob6587.cif
_cod_data_source_block I
_cod_depositor_comments
;
The following automatic conversions were performed:
'_symmetry_cell_setting' value 'Monoclinic' changed to 'monoclinic'
according to '/home/saulius/struct/CIF-dictionaries/cif_core.dic'
dictionary named 'cif_core.dic' version 2.4.1 from 2010-06-29.

Automatic conversion script
Id: cif_fix_enum 1527 2010-12-29 10:47:43Z saulius 

The following automatic conversions were performed:

'_symmetry_cell_setting' value 'Monoclinic' changed to 'monoclinic'
according to /home/saulius/struct/CIF-dictionaries/cif_core.dic
dictionary named 'cif_core.dic' version 2.4.1 from 2010-06-29.

Automatic conversion script
Id: cif_fix_values 1715 2011-07-08 13:25:40Z adriana 
;
_cod_original_sg_symbol_H-M 'P 21 /c'
_cod_database_code 2207042
_cod_database_fobs_code 2207042

loop_
_symmetry_equiv_pos_as_xyz
'x, y, z'
'-x, y+1/2, -z+1/2'
'-x, -y, -z'
'x, -y-1/2, z-1/2'

loop_
_atom_site_label
_atom_site_fract_x
_atom_site_fract_y
_atom_site_fract_z
_atom_site_U_iso_or_equiv
_atom_site_adp_type
_atom_site_calc_flag
_atom_site_refinement_flags
_atom_site_occupancy
_atom_site_type_symbol
C1 0.7963(2) 0.8785(2) 0.07117(16) 0.0704(6) Uani d . 1 C
C2 0.7584(3) 0.8345(3) -0.0127(2) 0.1052(10) Uani d . 1 C
H2 0.6814 0.8303 -0.0379 0.126 Uiso calc R 1 H
C3 0.8423(6) 0.7952(4) -0.0596(3) 0.1378(17) Uani d . 1 C
H3 0.8214 0.7632 -0.1162 0.165 Uiso calc R 1 H
C4 0.9564(6) 0.8063(4) -0.0182(5) 0.150(2) Uani d . 1 C
H4 1.0106 0.7810 -0.0490 0.180 Uiso calc R 1 H
C5 0.9924(3) 0.8506(3) 0.0623(3) 0.1169(13) Uani d . 1 C
H5 1.0694 0.8576 0.0870 0.140 Uiso calc R 1 H
C6 0.9121(2) 0.8856(2) 0.1078(2) 0.0783(8) Uani d . 1 C
C7 0.92643(19) 0.9361(2) 0.1967(2) 0.0762(7) Uani d . 1 C
C8 1.0236(2) 0.9615(4) 0.2642(3) 0.1123(12) Uani d . 1 C
H8 1.0966 0.9450 0.2564 0.135 Uiso calc R 1 H
C9 1.0047(4) 1.0121(4) 0.3420(3) 0.1276(14) Uani d . 1 C
H9 1.0669 1.0286 0.3869 0.153 Uiso calc R 1 H
C10 0.9006(4) 1.0380(4) 0.3551(2) 0.1224(13) Uani d . 1 C
H10 0.8918 1.0736 0.4077 0.147 Uiso calc R 1 H
C11 0.8090(3) 1.0123(3) 0.29177(19) 0.0886(8) Uani d . 1 C
H11 0.7369 1.0292 0.3013 0.106 Uiso calc R 1 H
C12 0.82057(19) 0.9610(2) 0.21269(16) 0.0646(6) Uani d . 1 C
C13 0.72783(18) 0.9261(2) 0.13542(16) 0.0636(6) Uani d . 1 C
C14 0.65022(18) 0.8163(2) 0.15897(18) 0.0720(7) Uani d . 1 C
H14A 0.6160 0.8486 0.2054 0.086 Uiso calc R 1 H
H14B 0.5895 0.7996 0.1088 0.086 Uiso calc R 1 H
C15 0.70962(19) 0.6870(2) 0.18716(17) 0.0686(6) Uani d . 1 C
H15A 0.7337 0.6476 0.1379 0.082 Uiso calc R 1 H
H15B 0.7771 0.7053 0.2315 0.082 Uiso calc R 1 H
C16 0.6379(2) 0.5886(2) 0.22227(17) 0.0697(6) Uani d . 1 C
C17 0.6330(3) 0.3709(3) 0.2766(3) 0.1324(15) Uani d . 1 C
H17A 0.6093 0.4045 0.3269 0.199 Uiso calc R 1 H
H17B 0.6830 0.2967 0.2930 0.199 Uiso calc R 1 H
H17C 0.5678 0.3429 0.2341 0.199 Uiso calc R 1 H
C18 0.65472(19) 1.0479(2) 0.1008(2) 0.0792(7) Uani d . 1 C
H18A 0.5987 1.0217 0.0497 0.095 Uiso calc R 1 H
H18B 0.6143 1.0765 0.1446 0.095 Uiso calc R 1 H
C19 0.7222(2) 1.1643(2) 0.0773(2) 0.0846(8) Uani d . 1 C
H19A 0.7747 1.1944 0.1293 0.101 Uiso calc R 1 H
H19B 0.7665 1.1341 0.0365 0.101 Uiso calc R 1 H
C20 0.6511(2) 1.2780(2) 0.03870(17) 0.0730(7) Uani d . 1 C
C21 0.6501(3) 1.4868(3) -0.0286(2) 0.0964(9) Uani d . 1 C
H21A 0.6001 1.4627 -0.0824 0.145 Uiso calc R 1 H
H21B 0.7029 1.5528 -0.0394 0.145 Uiso calc R 1 H
H21C 0.6067 1.5221 0.0106 0.145 Uiso calc R 1 H
O1 0.54479(16) 0.6070(2) 0.23306(16) 0.1079(7) Uani d . 1 O
O2 0.69117(15) 0.47347(17) 0.24044(16) 0.1023(7) Uani d . 1 O
O3 0.55127(16) 1.2881(2) 0.03373(16) 0.1089(8) Uani d . 1 O
O4 0.71125(15) 1.37081(18) 0.00951(14) 0.0894(6) Uani d . 1 O

loop_
_atom_site_aniso_label
_atom_site_aniso_U_11
_atom_site_aniso_U_22
_atom_site_aniso_U_33
_atom_site_aniso_U_12
_atom_site_aniso_U_13
_atom_site_aniso_U_23
C1 0.0886(17) 0.0488(12) 0.0766(16) -0.0009(12) 0.0242(13) 0.0067(11)
C2 0.161(3) 0.0699(18) 0.086(2) -0.0091(18) 0.031(2) 0.0071(16)
C3 0.269(6) 0.070(2) 0.093(2) -0.013(3) 0.081(4) -0.0017(18)
C4 0.224(6) 0.072(2) 0.201(6) 0.007(3) 0.147(5) 0.015(3)
C5 0.127(3) 0.0708(19) 0.180(4) 0.0110(18) 0.094(3) 0.015(2)
C6 0.0701(16) 0.0506(13) 0.125(2) 0.0072(11) 0.0457(15) 0.0203(14)
C7 0.0536(13) 0.0610(14) 0.112(2) -0.0069(11) 0.0124(13) 0.0182(14)
C8 0.0620(17) 0.093(2) 0.172(4) -0.0194(15) 0.004(2) 0.030(2)
C9 0.128(3) 0.117(3) 0.115(3) -0.046(3) -0.023(3) 0.015(2)
C10 0.151(3) 0.105(3) 0.106(3) -0.053(3) 0.015(3) -0.007(2)
C11 0.104(2) 0.0714(16) 0.0908(19) -0.0210(15) 0.0206(17) -0.0021(15)
C12 0.0625(13) 0.0508(12) 0.0795(16) -0.0065(10) 0.0131(11) 0.0042(11)
C13 0.0513(12) 0.0565(13) 0.0824(15) 0.0002(10) 0.0132(11) 0.0050(11)
C14 0.0538(12) 0.0646(14) 0.0961(17) -0.0057(11) 0.0131(12) 0.0043(13)
C15 0.0596(13) 0.0618(14) 0.0858(16) -0.0054(11) 0.0186(12) 0.0025(12)
C16 0.0593(14) 0.0622(14) 0.0914(17) -0.0035(11) 0.0245(12) -0.0010(12)
C17 0.112(2) 0.0732(18) 0.234(4) -0.0034(17) 0.086(3) 0.039(2)
C18 0.0561(13) 0.0661(15) 0.113(2) 0.0038(11) 0.0132(13) 0.0117(14)
C19 0.0599(14) 0.0678(15) 0.125(2) 0.0060(12) 0.0181(14) 0.0218(15)
C20 0.0631(15) 0.0625(14) 0.0928(17) 0.0030(12) 0.0155(13) 0.0053(13)
C21 0.107(2) 0.0682(16) 0.113(2) 0.0065(16) 0.0210(18) 0.0221(16)
O1 0.0795(13) 0.0884(13) 0.172(2) 0.0072(10) 0.0623(13) 0.0246(13)
O2 0.0792(12) 0.0611(11) 0.181(2) 0.0003(9) 0.0607(13) 0.0227(12)
O3 0.0660(12) 0.0859(13) 0.173(2) 0.0126(10) 0.0210(12) 0.0399(14)
O4 0.0791(11) 0.0674(11) 0.1247(15) 0.0055(9) 0.0287(10) 0.0229(10)

loop_
_atom_type_symbol
_atom_type_description
_atom_type_scat_dispersion_real
_atom_type_scat_dispersion_imag
_atom_type_scat_source
C C 0.0033 0.0016 'International Tables Vol C Tables 4.2.6.8 and 6.1.1.4'
H H 0.0000 0.0000 'International Tables Vol C Tables 4.2.6.8 and 6.1.1.4'
O O 0.0106 0.0060 'International Tables Vol C Tables 4.2.6.8 and 6.1.1.4'

loop_
_geom_angle_atom_site_label_1
_geom_angle_atom_site_label_2
_geom_angle_atom_site_label_3
_geom_angle
_geom_angle_publ_flag
C2 C1 C6 120.7(3) ?
C2 C1 C13 128.8(3) ?
C6 C1 C13 110.4(2) yes
C1 C2 C3 117.3(4) ?
C1 C2 H2 121.3 ?
C3 C2 H2 121.3 ?
C4 C3 C2 118.2(4) ?
C4 C3 H3 120.9 ?
C2 C3 H3 120.9 ?
C5 C4 C3 124.2(4) ?
C5 C4 H4 117.9 ?
C3 C4 H4 117.9 ?
C4 C5 C6 117.6(4) ?
C4 C5 H5 121.2 ?
C6 C5 H5 121.2 ?
C5 C6 C1 121.9(3) ?
C5 C6 C7 129.6(3) ?
C1 C6 C7 108.4(2) yes
C12 C7 C8 118.5(3) ?
C12 C7 C6 108.3(2) yes
C8 C7 C6 133.2(3) ?
C9 C8 C7 117.2(3) ?
C9 C8 H8 121.4 ?
C7 C8 H8 121.4 ?
C10 C9 C8 122.9(4) ?
C10 C9 H9 118.5 ?
C8 C9 H9 118.5 ?
C9 C10 C11 119.8(4) ?
C9 C10 H10 120.1 ?
C11 C10 H10 120.1 ?
C10 C11 C12 120.9(3) ?
C10 C11 H11 119.5 ?
C12 C11 H11 119.5 ?
C7 C12 C11 120.7(3) ?
C7 C12 C13 111.5(2) yes
C11 C12 C13 127.8(2) ?
C12 C13 C1 101.29(18) yes
C12 C13 C18 111.74(19) ?
C1 C13 C18 111.6(2) ?
C12 C13 C14 110.88(19) ?
C1 C13 C14 112.41(19) ?
C18 C13 C14 108.82(17) yes
C15 C14 C13 114.40(18) ?
C15 C14 H14A 108.7 ?
C13 C14 H14A 108.7 ?
C15 C14 H14B 108.7 ?
C13 C14 H14B 108.7 ?
H14A C14 H14B 107.6 ?
C16 C15 C14 113.81(19) ?
C16 C15 H15A 108.8 ?
C14 C15 H15A 108.8 ?
C16 C15 H15B 108.8 ?
C14 C15 H15B 108.8 ?
H15A C15 H15B 107.7 ?
O1 C16 O2 122.4(2) ?
O1 C16 C15 126.2(2) ?
O2 C16 C15 111.45(19) ?
O2 C17 H17A 109.5 ?
O2 C17 H17B 109.5 ?
H17A C17 H17B 109.5 ?
O2 C17 H17C 109.5 ?
H17A C17 H17C 109.5 ?
H17B C17 H17C 109.5 ?
C19 C18 C13 113.79(19) ?
C19 C18 H18A 108.8 ?
C13 C18 H18A 108.8 ?
C19 C18 H18B 108.8 ?
C13 C18 H18B 108.8 ?
H18A C18 H18B 107.7 ?
C20 C19 C18 113.7(2) ?
C20 C19 H19A 108.8 ?
C18 C19 H19A 108.8 ?
C20 C19 H19B 108.8 ?
C18 C19 H19B 108.8 ?
H19A C19 H19B 107.7 ?
O3 C20 O4 122.6(2) ?
O3 C20 C19 125.5(2) ?
O4 C20 C19 112.0(2) ?
O4 C21 H21A 109.5 ?
O4 C21 H21B 109.5 ?
H21A C21 H21B 109.5 ?
O4 C21 H21C 109.5 ?
H21A C21 H21C 109.5 ?
H21B C21 H21C 109.5 ?
C16 O2 C17 117.3(2) ?
C20 O4 C21 116.4(2) ?

loop_
_geom_bond_atom_site_label_1
_geom_bond_atom_site_label_2
_geom_bond_distance
_geom_bond_publ_flag
C1 C2 1.375(4) ?
C1 C6 1.395(3) yes
C1 C13 1.515(3) yes
C2 C3 1.432(6) ?
C2 H2 0.9300 ?
C3 C4 1.396(6) ?
C3 H3 0.9300 ?
C4 C5 1.326(6) ?
C4 H4 0.9300 ?
C5 C6 1.370(4) ?
C5 H5 0.9300 ?
C6 C7 1.463(4) yes
C7 C12 1.378(3) yes
C7 C8 1.428(4) ?
C8 C9 1.390(6) ?
C8 H8 0.9300 ?
C9 C10 1.342(6) ?
C9 H9 0.9300 ?
C10 C11 1.346(5) ?
C10 H10 0.9300 ?
C11 C12 1.382(4) ?
C11 H11 0.9300 ?
C12 C13 1.508(3) yes
C13 C18 1.539(3) yes
C13 C14 1.544(3) yes
C14 C15 1.504(3) ?
C14 H14A 0.9700 ?
C14 H14B 0.9700 ?
C15 C16 1.497(3) ?
C15 H15A 0.9700 ?
C15 H15B 0.9700 ?
C16 O1 1.187(3) yes
C16 O2 1.325(3) ?
C17 O2 1.432(3) ?
C17 H17A 0.9600 ?
C17 H17B 0.9600 ?
C17 H17C 0.9600 ?
C18 C19 1.516(3) ?
C18 H18A 0.9700 ?
C18 H18B 0.9700 ?
C19 C20 1.480(3) ?
C19 H19A 0.9700 ?
C19 H19B 0.9700 ?
C20 O3 1.195(3) yes
C20 O4 1.324(3) ?
C21 O4 1.440(3) ?
C21 H21A 0.9600 ?
C21 H21B 0.9600 ?
C21 H21C 0.9600 ?

loop_
_geom_hbond_atom_site_label_D
_geom_hbond_atom_site_label_H
_geom_hbond_atom_site_label_A
_geom_hbond_site_symmetry_A
_geom_hbond_distance_DH
_geom_hbond_distance_HA
_geom_hbond_distance_DA
_geom_hbond_angle_DHA
C8 H8 O2 2_755 0.93 2.57 3.462(3) 161

loop_
_geom_torsion_atom_site_label_1
_geom_torsion_atom_site_label_2
_geom_torsion_atom_site_label_3
_geom_torsion_atom_site_label_4
_geom_torsion
_geom_torsion_publ_flag
C6 C1 C2 C3 0.7(4) yes
C13 C1 C2 C3 179.9(2) yes
C1 C2 C3 C4 -1.1(5) ?
C2 C3 C4 C5 0.2(6) ?
C3 C4 C5 C6 1.0(6) ?
C4 C5 C6 C1 -1.5(4) ?
C4 C5 C6 C7 179.6(3) ?
C2 C1 C6 C5 0.6(4) yes
C13 C1 C6 C5 -178.7(2) ?
C2 C1 C6 C7 179.8(2) ?
C13 C1 C6 C7 0.4(3) ?
C5 C6 C7 C12 178.2(3) ?
C1 C6 C7 C12 -0.9(3) ?
C5 C6 C7 C8 -2.0(5) ?
C1 C6 C7 C8 178.9(3) ?
C12 C7 C8 C9 -0.9(4) ?
C6 C7 C8 C9 179.3(3) ?
C7 C8 C9 C10 -0.5(6) ?
C8 C9 C10 C11 1.4(6) ?
C9 C10 C11 C12 -0.9(5) ?
C8 C7 C12 C11 1.4(4) ?
C6 C7 C12 C11 -178.7(2) yes
C8 C7 C12 C13 -178.8(2) yes
C6 C7 C12 C13 1.0(3) ?
C10 C11 C12 C7 -0.6(4) ?
C10 C11 C12 C13 179.7(3) yes
C7 C12 C13 C1 -0.7(2) yes
C11 C12 C13 C1 179.0(2) ?
C7 C12 C13 C18 -119.7(2) ?
C11 C12 C13 C18 60.1(3) yes
C7 C12 C13 C14 118.7(2) ?
C11 C12 C13 C14 -61.5(3) ?
C2 C1 C13 C12 -179.1(2) ?
C6 C1 C13 C12 0.2(2) ?
C2 C1 C13 C18 -60.1(3) ?
C6 C1 C13 C18 119.2(2) ?
C2 C1 C13 C14 62.5(3) yes
C6 C1 C13 C14 -118.2(2) ?
C12 C13 C14 C15 -61.3(3) ?
C1 C13 C14 C15 51.3(3) yes
C18 C13 C14 C15 175.4(2) ?
C13 C14 C15 C16 171.4(2) ?
C14 C15 C16 O1 -4.0(4) ?
C14 C15 C16 O2 175.6(2) ?
C12 C13 C18 C19 55.9(3) yes
C1 C13 C18 C19 -56.7(3) ?
C14 C13 C18 C19 178.6(2) ?
C13 C18 C19 C20 176.2(2) ?
C18 C19 C20 O3 7.8(4) ?
C18 C19 C20 O4 -172.4(2) ?
O1 C16 O2 C17 -1.8(5) ?
C15 C16 O2 C17 178.6(3) ?
O3 C20 O4 C21 0.4(4) ?
C19 C20 O4 C21 -179.4(2) ?

loop_
_cod_related_entry_id
_cod_related_entry_database
_cod_related_entry_code
1 ChemSpider 9534613
